data_1529632
loop_
_publ_author_name
'Berroth, K.'
'Simon, A.'

_publ_section_title
;
 Neue metallreiche Erbiumjodide mit kondensierten Clustern: Er7 I10 und
 Er4 I5
;
_journal_name_full 'Journal of the Less-Common Metals'
_journal_page_first 41
_journal_page_last 54
_journal_volume 76
_journal_year 1980
_chemical_formula_sum 'Er6.7 I10.5'
_space_group_IT_number 12
_symmetry_space_group_name_Hall '-C 2y'
_symmetry_space_group_name_H-M 'C 1 2/m 1'
_cell_angle_alpha 90
_cell_angle_beta 96.56
_cell_angle_gamma 90
_cell_formula_units_Z 2
_cell_length_a 20.966
_cell_length_b 4.187
_cell_length_c 14.585
_cell_volume 1271.956
_citation_journal_id_ASTM JCOMAH
_cod_data_source_file Berroth_JCOMAH_1980_585.cif
_cod_data_source_block Er6.7I10.5
_cod_database_code 1529632

loop_
_symmetry_equiv_pos_as_xyz
x,y,z
-x,y,-z
-x,-y,-z
x,-y,z
x+1/2,y+1/2,z
-x+1/2,y+1/2,-z
-x+1/2,-y+1/2,-z
x+1/2,-y+1/2,z

loop_
_atom_site_label
_atom_site_type_symbol
_atom_site_fract_x
_atom_site_fract_y
_atom_site_fract_z
_atom_site_occupancy
_atom_site_U_iso_or_equiv
I5 I-1 0.0848 0 0.9278 1 0.0
Er1 Er+1 0.5 0 0 0.7 0.0
Er2 Er+1 0.1728 0 0.7575 1 0.0
I6 I-1 0.7508 0 0.3782 0.25 0.0
Er4 Er+1 0.3231 0 0.4717 1 0.0
I3 I-1 0.4132 0 0.8155 1 0.0
I1 I-1 0.4222 0 0.3228 1 0.0
I4 I-1 0.2522 0 0.121 1 0.0
Er3 Er+1 0.1777 0 0.2951 1 0.0
I2 I-1 0.0798 0 0.4328 1 0.0
